data_4515169
loop_
_publ_author_name
'Finelli, Alba'
'H\'erault, Nelly'
'Crochet, Aur\'elien'
'Fromm, Katharina M.'

_publ_section_title
;
 Compartmentalization of Alkaline-Earth Metals in Salen-Type Cu- and
 Ni-Complexes in Solution and in the Solid State.
;
_journal_issue 6
_journal_name_full 'ACS omega'
_journal_page_first 10231
_journal_page_last 10242
_journal_paper_doi 10.1021/acsomega.9b00365
_journal_volume 4
_journal_year 2019
_chemical_formula_moiety 'C18 H20 Mg N3 Ni O8, N O3'
_chemical_formula_sum 'C18 H20 Mg N4 Ni O11'
_chemical_formula_weight 551.40
_chemical_name_common 'Nickel(II) Magnesium(II) dimethoxysalen'
_chemical_name_systematic 'Nickel(II) Magnesium(II) dimethoxysalen'
_space_group_crystal_system triclinic
_space_group_IT_number 2
_space_group_name_Hall '-P 1'
_space_group_name_H-M_alt 'P -1'
_symmetry_space_group_name_Hall '-P 1'
_symmetry_space_group_name_H-M 'P -1'
_atom_sites_solution_hydrogens mixed
_atom_sites_solution_primary dual
_audit_creation_date 2018-08-05
_audit_creation_method
;
Olex2 1.2
(compiled 2018.05.29 svn.r3508 for OlexSys, GUI svn.r5506)
;
_cell_angle_alpha 83.169(8)
_cell_angle_beta 84.590(8)
_cell_angle_gamma 85.070(8)
_cell_formula_units_Z 2
_cell_length_a 8.2292(8)
_cell_length_b 11.4209(11)
_cell_length_c 11.5013(11)
_cell_measurement_reflns_used 11087
_cell_measurement_temperature 200
_cell_measurement_theta_max 1.68
_cell_measurement_theta_min 25.50
_cell_volume 1065.44(18)
_computing_cell_refinement 'X-Area (Stoe & Cie, 2009)'
_computing_data_collection 'X-Area (Stoe & Cie, 2009)'
_computing_data_reduction 'X-RED32(Stoe & Cie, 2009)'
_computing_molecular_graphics 'Olex2 (Dolomanov et al., 2009)'
_computing_publication_material 'Olex2 (Dolomanov et al., 2009)'
_computing_structure_refinement 'ShelXL (Sheldrick, 2015)'
_computing_structure_solution 'ShelXT (Sheldrick, 2015)'
_diffrn_ambient_temperature 200
_diffrn_detector_area_resol_mean 6.67
_diffrn_measured_fraction_theta_full 1.000
_diffrn_measured_fraction_theta_max 0.983
_diffrn_measurement_device_type 'STOE IPDS2'
_diffrn_measurement_method 'rotation method'
_diffrn_radiation_monochromator graphite
_diffrn_radiation_probe x-ray
_diffrn_radiation_type MoK\a
_diffrn_radiation_wavelength 0.71073
_diffrn_reflns_av_unetI/netI 0.0648
_diffrn_reflns_Laue_measured_fraction_full 1.000
_diffrn_reflns_Laue_measured_fraction_max 0.983
_diffrn_reflns_limit_h_max 10
_diffrn_reflns_limit_h_min -10
_diffrn_reflns_limit_k_max 14
_diffrn_reflns_limit_k_min -13
_diffrn_reflns_limit_l_max 14
_diffrn_reflns_limit_l_min -14
_diffrn_reflns_number 4280
_diffrn_reflns_point_group_measured_fraction_full 1.000
_diffrn_reflns_point_group_measured_fraction_max 0.983
_diffrn_reflns_theta_full 25.242
_diffrn_reflns_theta_max 26.358
_diffrn_reflns_theta_min 1.790
_diffrn_source 'fine-focus sealed tube'
_diffrn_source_type 'Stoe IPDS2'
_exptl_absorpt_coefficient_mu 1.012
_exptl_absorpt_correction_T_max 0.7454
_exptl_absorpt_correction_T_min 0.2423
_exptl_absorpt_correction_type integration
_exptl_absorpt_process_details 'Stoe & Cie (2002). X-SHAPE. Stoe & Cie, Darmstadt, Germany'
_exptl_crystal_colour orange
_exptl_crystal_colour_primary orange
_exptl_crystal_density_diffrn 1.719
_exptl_crystal_description plate
_exptl_crystal_F_000 568
_exptl_crystal_recrystallization_method 'ether slow diffusion'
_exptl_crystal_size_max 0.225
_exptl_crystal_size_mid 0.218
_exptl_crystal_size_min 0.089
_refine_diff_density_max 0.481
_refine_diff_density_min -0.706
_refine_diff_density_rms 0.097
_refine_ls_extinction_method none
_refine_ls_goodness_of_fit_ref 1.101
_refine_ls_hydrogen_treatment constr
_refine_ls_matrix_type full
_refine_ls_number_parameters 319
_refine_ls_number_reflns 4280
_refine_ls_number_restraints 0
_refine_ls_restrained_S_all 1.101
_refine_ls_R_factor_all 0.0957
_refine_ls_R_factor_gt 0.0644
_refine_ls_shift/su_max 0.000
_refine_ls_shift/su_mean 0.000
_refine_ls_structure_factor_coef Fsqd
_refine_ls_weighting_details 'w=1/[\s^2^(Fo^2^)+(0.0962P)^2^+0.3801P] where P=(Fo^2^+2Fc^2^)/3'
_refine_ls_weighting_scheme calc
_refine_ls_wR_factor_gt 0.1735
_refine_ls_wR_factor_ref 0.1934
_reflns_Friedel_coverage 0.000
_reflns_number_gt 2964
_reflns_number_total 4280
_reflns_threshold_expression 'I > 2\s(I)'
_cod_data_source_file ao9b00365_si_005.cif
_cod_data_source_block nimgboni_pl_tw
_cod_database_code 4515169
_shelx_shelxl_version_number 2018/3
_shelx_space_group_comment
;
The symmetry employed for this shelxl refinement is uniquely defined
by the following loop, which should always be used as a source of
symmetry information in preference to the above space-group names.
They are only intended as comments.
;
_olex2_refinement_description
;
1. Twinned data refinement
 Scales: 0.743(3)
 0.257(3)
2. Fixed Uiso
 At 1.2 times of:
  All C(H) groups, All C(H,H) groups
 At 1.5 times of:
  All C(H,H,H) groups, All O(H,H) groups
3.a Riding coordinates:
 O8(H8A,H8B)
3.b Secondary CH2 refined with riding coordinates:
 C9(H9A,H9B), C10(H10A,H10B)
3.c Aromatic/amide H refined with riding coordinates:
 C3(H3), C4(H4), C5(H5), C8(H8), C11(H11), C13(H13), C14(H14), C15(H15)
3.d Idealised Me refined as rotating group:
 C1(H1A,H1B,H1C), C18(H18A,H18B,H18C)
;
_olex2_submission_original_sample_id LNiMg
_olex2_submission_special_instructions 'No special instructions were received'

loop_
_space_group_symop_operation_xyz
'x, y, z'
'-x, -y, -z'

loop_
_atom_site_label
_atom_site_type_symbol
_atom_site_fract_x
_atom_site_fract_y
_atom_site_fract_z
_atom_site_U_iso_or_equiv
_atom_site_adp_type
_atom_site_occupancy
_atom_site_site_symmetry_order
_atom_site_calc_flag
_atom_site_refinement_flags_posn
Ni1 Ni 0.78843(8) 0.47377(6) 0.26671(6) 0.0463(2) Uani 1 1 d .
Mg1 Mg 0.7313(2) 0.74510(15) 0.21595(16) 0.0478(4) Uani 1 1 d .
O1 O 0.9659(4) 0.8143(3) 0.2994(4) 0.0549(9) Uani 1 1 d .
O2 O 0.8817(4) 0.6080(3) 0.2906(3) 0.0503(8) Uani 1 1 d .
O3 O 0.6317(4) 0.5852(3) 0.2136(3) 0.0510(9) Uani 1 1 d .
O4 O 0.4693(4) 0.7696(4) 0.1282(4) 0.0557(9) Uani 1 1 d .
O5 O 0.8668(5) 0.7455(4) 0.0482(4) 0.0591(10) Uani 1 1 d .
O6 O 0.7601(5) 0.9102(4) 0.1049(4) 0.0603(10) Uani 1 1 d .
O7 O 0.9001(8) 0.9094(5) -0.0654(5) 0.0952(18) Uani 1 1 d .
O8 O 0.6073(4) 0.8275(3) 0.3432(3) 0.0563(9) Uani 1 1 d .
H8A H 0.528120 0.880835 0.335417 0.084 Uiso 1 1 d R
H8B H 0.641130 0.839855 0.408407 0.084 Uiso 1 1 d R
N1 N 0.9569(5) 0.3704(4) 0.3162(4) 0.0502(10) Uani 1 1 d .
N2 N 0.6825(6) 0.3456(4) 0.2445(4) 0.0534(11) Uani 1 1 d .
N3 N 0.8441(6) 0.8566(5) 0.0262(5) 0.0588(12) Uani 1 1 d .
C1 C 0.9873(8) 0.9333(5) 0.3201(6) 0.0617(15) Uani 1 1 d .
H1A H 0.902880 0.987206 0.283295 0.093 Uiso 1 1 calc GR
H1B H 1.095740 0.955142 0.286145 0.093 Uiso 1 1 calc GR
H1C H 0.977831 0.938746 0.404849 0.093 Uiso 1 1 calc GR
C2 C 1.0721(6) 0.7266(5) 0.3461(5) 0.0468(11) Uani 1 1 d .
C3 C 1.2133(6) 0.7402(5) 0.3945(5) 0.0534(13) Uani 1 1 d .
H3 H 1.244726 0.817216 0.400813 0.064 Uiso 1 1 calc R
C4 C 1.3117(7) 0.6407(6) 0.4349(5) 0.0589(14) Uani 1 1 d .
H4 H 1.410007 0.650140 0.468775 0.071 Uiso 1 1 calc R
C5 C 1.2672(6) 0.5297(6) 0.4257(5) 0.0556(13) Uani 1 1 d .
H5 H 1.335251 0.462644 0.453234 0.067 Uiso 1 1 calc R
C6 C 1.1222(6) 0.5135(5) 0.3763(5) 0.0478(12) Uani 1 1 d .
C7 C 1.0222(6) 0.6130(5) 0.3378(5) 0.0439(11) Uani 1 1 d .
C8 C 1.0847(7) 0.3956(5) 0.3614(5) 0.0540(13) Uani 1 1 d .
H8 H 1.159867 0.331977 0.386889 0.065 Uiso 1 1 calc R
C9 C 0.9414(8) 0.2475(5) 0.2927(7) 0.0673(16) Uani 1 1 d .
H9A H 0.988835 0.191128 0.354945 0.081 Uiso 1 1 calc R
H9B H 1.000847 0.232898 0.216229 0.081 Uiso 1 1 calc R
C10 C 0.7627(8) 0.2312(6) 0.2904(7) 0.0706(18) Uani 1 1 d .
H10A H 0.747870 0.169737 0.239210 0.085 Uiso 1 1 calc R
H10B H 0.714127 0.205966 0.370605 0.085 Uiso 1 1 calc R
C11 C 0.5445(7) 0.3462(5) 0.1992(5) 0.0584(14) Uani 1 1 d .
H11 H 0.502325 0.272194 0.194341 0.070 Uiso 1 1 calc R
C12 C 0.4504(6) 0.4519(5) 0.1555(5) 0.0500(12) Uani 1 1 d .
C13 C 0.3051(7) 0.4408(6) 0.1027(5) 0.0600(15) Uani 1 1 d .
H13 H 0.271489 0.364606 0.095546 0.072 Uiso 1 1 calc R
C14 C 0.2122(7) 0.5405(7) 0.0617(6) 0.0661(17) Uani 1 1 d .
H14 H 0.113394 0.532437 0.027757 0.079 Uiso 1 1 calc R
C15 C 0.2608(6) 0.6535(6) 0.0691(5) 0.0600(15) Uani 1 1 d .
H15 H 0.195901 0.722005 0.040925 0.072 Uiso 1 1 calc R
C16 C 0.4038(6) 0.6635(5) 0.1176(5) 0.0512(13) Uani 1 1 d .
C17 C 0.4982(6) 0.5646(5) 0.1637(5) 0.0482(12) Uani 1 1 d .
C18 C 0.3782(9) 0.8767(6) 0.0849(7) 0.0720(18) Uani 1 1 d .
H18A H 0.426031 0.944952 0.108497 0.108 Uiso 1 1 calc GR
H18B H 0.263997 0.875130 0.117734 0.108 Uiso 1 1 calc GR
H18C H 0.382572 0.882773 -0.001050 0.108 Uiso 1 1 calc GR
O9 O 0.6320(6) 0.8159(4) 0.5814(4) 0.0779(13) Uani 1 1 d .
O10 O 0.6775(6) 0.9995(5) 0.5324(5) 0.0861(15) Uani 1 1 d .
O11 O 0.5604(7) 0.9462(5) 0.7031(4) 0.0868(15) Uani 1 1 d .
N4 N 0.6262(6) 0.9207(5) 0.6066(5) 0.0636(13) Uani 1 1 d .

loop_
_atom_site_aniso_label
_atom_site_aniso_U_11
_atom_site_aniso_U_22
_atom_site_aniso_U_33
_atom_site_aniso_U_23
_atom_site_aniso_U_13
_atom_site_aniso_U_12
Ni1 0.0442(4) 0.0440(4) 0.0516(4) -0.0062(3) -0.0051(3) -0.0055(3)
Mg1 0.0443(9) 0.0458(9) 0.0532(10) -0.0048(8) -0.0040(7) -0.0034(7)
O1 0.050(2) 0.046(2) 0.070(3) -0.0062(18) -0.0142(18) -0.0048(16)
O2 0.0415(18) 0.048(2) 0.062(2) -0.0042(17) -0.0109(16) -0.0020(15)
O3 0.0409(18) 0.054(2) 0.059(2) -0.0069(18) -0.0087(16) -0.0076(15)
O4 0.0456(19) 0.057(2) 0.065(2) -0.0063(19) -0.0133(17) -0.0013(16)
O5 0.056(2) 0.054(2) 0.066(3) -0.0056(19) -0.0031(18) -0.0004(17)
O6 0.057(2) 0.061(2) 0.060(2) -0.004(2) 0.0023(18) 0.0024(18)
O7 0.123(5) 0.085(4) 0.065(3) 0.009(3) 0.029(3) -0.002(3)
O8 0.050(2) 0.062(2) 0.059(2) -0.0160(19) -0.0034(17) -0.0008(17)
N1 0.053(3) 0.044(2) 0.055(3) -0.011(2) -0.003(2) -0.0071(19)
N2 0.056(3) 0.049(3) 0.055(3) -0.006(2) -0.005(2) -0.007(2)
N3 0.055(3) 0.062(3) 0.058(3) -0.004(2) -0.002(2) -0.004(2)
C1 0.066(4) 0.043(3) 0.078(4) -0.009(3) -0.012(3) -0.008(3)
C2 0.039(2) 0.051(3) 0.050(3) -0.004(2) -0.002(2) -0.005(2)
C3 0.043(3) 0.061(3) 0.057(3) -0.008(3) -0.003(2) -0.012(2)
C4 0.041(3) 0.077(4) 0.059(4) -0.007(3) -0.008(2) -0.006(3)
C5 0.039(3) 0.067(4) 0.059(3) 0.000(3) -0.002(2) -0.001(2)
C6 0.037(2) 0.057(3) 0.047(3) -0.002(2) 0.000(2) 0.002(2)
C7 0.034(2) 0.049(3) 0.049(3) -0.004(2) -0.002(2) -0.007(2)
C8 0.054(3) 0.052(3) 0.054(3) -0.002(3) -0.002(2) 0.004(2)
C9 0.075(4) 0.046(3) 0.083(5) -0.013(3) -0.011(3) 0.001(3)
C10 0.078(4) 0.051(3) 0.086(5) -0.008(3) -0.024(4) -0.007(3)
C11 0.064(4) 0.059(3) 0.054(3) -0.010(3) -0.001(3) -0.019(3)
C12 0.040(3) 0.064(3) 0.048(3) -0.010(3) 0.000(2) -0.016(2)
C13 0.044(3) 0.084(4) 0.057(3) -0.019(3) 0.002(2) -0.021(3)
C14 0.040(3) 0.103(5) 0.061(4) -0.023(3) -0.007(3) -0.019(3)
C15 0.037(3) 0.083(4) 0.061(4) -0.012(3) -0.004(2) -0.004(3)
C16 0.039(3) 0.065(3) 0.051(3) -0.011(3) -0.003(2) -0.007(2)
C17 0.038(2) 0.061(3) 0.048(3) -0.011(2) -0.001(2) -0.012(2)
C18 0.068(4) 0.067(4) 0.080(5) -0.008(3) -0.017(3) 0.011(3)
O9 0.100(4) 0.057(3) 0.076(3) -0.017(2) -0.011(3) 0.012(2)
O10 0.089(4) 0.087(4) 0.085(4) -0.012(3) 0.006(3) -0.033(3)
O11 0.109(4) 0.086(4) 0.065(3) -0.024(3) 0.002(3) 0.002(3)
N4 0.058(3) 0.068(3) 0.067(3) -0.015(3) -0.014(2) 0.002(2)

loop_
_atom_type_symbol
_atom_type_description
_atom_type_scat_dispersion_real
_atom_type_scat_dispersion_imag
_atom_type_scat_source
C C 0.0033 0.0016 'International Tables Vol C Tables 4.2.6.8 and 6.1.1.4'
H H 0.0000 0.0000 'International Tables Vol C Tables 4.2.6.8 and 6.1.1.4'
Mg Mg 0.0486 0.0363 'International Tables Vol C Tables 4.2.6.8 and 6.1.1.4'
N N 0.0061 0.0033 'International Tables Vol C Tables 4.2.6.8 and 6.1.1.4'
Ni Ni 0.3393 1.1124 'International Tables Vol C Tables 4.2.6.8 and 6.1.1.4'
O O 0.0106 0.0060 'International Tables Vol C Tables 4.2.6.8 and 6.1.1.4'

loop_
_geom_angle_atom_site_label_1
_geom_angle_atom_site_label_2
_geom_angle_atom_site_label_3
_geom_angle
O2 Ni1 Mg1 40.34(11)
O3 Ni1 Mg1 40.42(12)
O3 Ni1 O2 80.39(16)
O3 Ni1 N1 175.64(18)
N1 Ni1 Mg1 135.57(14)
N1 Ni1 O2 95.85(17)
N2 Ni1 Mg1 136.56(16)
N2 Ni1 O2 176.22(19)
N2 Ni1 O3 96.32(19)
N2 Ni1 N1 87.5(2)
O1 Mg1 Ni1 102.26(10)
O1 Mg1 N3 84.42(16)
O2 Mg1 Ni1 35.03(10)
O2 Mg1 O1 67.23(14)
O2 Mg1 O3 69.64(15)
O2 Mg1 O4 137.52(16)
O2 Mg1 O5 92.72(16)
O2 Mg1 O6 137.30(17)
O2 Mg1 N3 116.75(17)
O3 Mg1 Ni1 34.92(10)
O3 Mg1 O1 136.59(16)
O3 Mg1 O4 67.88(15)
O3 Mg1 O5 96.23(17)
O3 Mg1 O6 139.42(18)
O3 Mg1 N3 120.10(17)
O4 Mg1 Ni1 102.65(11)
O4 Mg1 O1 154.81(15)
O4 Mg1 N3 85.62(16)
O5 Mg1 Ni1 91.96(12)
O5 Mg1 O1 90.55(16)
O5 Mg1 O4 92.28(16)
O5 Mg1 O6 60.08(16)
O5 Mg1 N3 29.97(15)
O6 Mg1 Ni1 152.04(13)
O6 Mg1 O1 79.90(16)
O6 Mg1 O4 79.89(16)
O6 Mg1 N3 30.11(15)
O8 Mg1 Ni1 116.08(14)
O8 Mg1 O1 81.96(16)
O8 Mg1 O2 108.91(18)
O8 Mg1 O3 107.85(17)
O8 Mg1 O4 83.83(16)
O8 Mg1 O5 151.89(19)
O8 Mg1 O6 91.87(17)
O8 Mg1 N3 121.96(18)
N3 Mg1 Ni1 121.93(13)
C1 O1 Mg1 126.8(3)
C2 O1 Mg1 114.9(3)
C2 O1 C1 117.5(4)
Ni1 O2 Mg1 104.63(17)
C7 O2 Ni1 126.5(3)
C7 O2 Mg1 128.7(3)
Ni1 O3 Mg1 104.66(17)
C17 O3 Ni1 126.1(4)
C17 O3 Mg1 128.1(3)
C16 O4 Mg1 113.9(3)
C16 O4 C18 117.0(4)
C18 O4 Mg1 129.2(4)
N3 O5 Mg1 92.6(3)
N3 O6 Mg1 91.1(3)
Mg1 O8 H8A 126.6
Mg1 O8 H8B 127.4
H8A O8 H8B 102.0
C8 N1 Ni1 127.0(4)
C8 N1 C9 119.6(5)
C9 N1 Ni1 113.3(4)
C10 N2 Ni1 114.3(4)
C11 N2 Ni1 126.9(4)
C11 N2 C10 118.6(5)
O5 N3 Mg1 57.4(3)
O5 N3 O6 116.2(5)
O6 N3 Mg1 58.8(3)
O7 N3 Mg1 179.2(5)
O7 N3 O5 121.9(5)
O7 N3 O6 121.9(5)
O1 C1 H1A 109.5
O1 C1 H1B 109.5
O1 C1 H1C 109.5
H1A C1 H1B 109.5
H1A C1 H1C 109.5
H1B C1 H1C 109.5
O1 C2 C7 112.1(4)
C3 C2 O1 127.0(5)
C3 C2 C7 120.9(5)
C2 C3 H3 120.1
C2 C3 C4 119.8(5)
C4 C3 H3 120.1
C3 C4 H4 119.9
C5 C4 C3 120.3(5)
C5 C4 H4 119.9
C4 C5 H5 119.6
C4 C5 C6 120.9(5)
C6 C5 H5 119.6
C5 C6 C8 119.2(5)
C7 C6 C5 118.9(5)
C7 C6 C8 121.8(5)
O2 C7 C2 116.8(4)
O2 C7 C6 123.9(5)
C6 C7 C2 119.2(5)
N1 C8 C6 124.6(5)
N1 C8 H8 117.7
C6 C8 H8 117.7
N1 C9 H9A 110.1
N1 C9 H9B 110.1
N1 C9 C10 108.0(5)
H9A C9 H9B 108.4
C10 C9 H9A 110.1
C10 C9 H9B 110.1
N2 C10 C9 107.5(5)
N2 C10 H10A 110.2
N2 C10 H10B 110.2
C9 C10 H10A 110.2
C9 C10 H10B 110.2
H10A C10 H10B 108.5
N2 C11 H11 117.9
N2 C11 C12 124.2(5)
C12 C11 H11 117.9
C13 C12 C11 118.9(5)
C17 C12 C11 122.1(5)
C17 C12 C13 119.0(6)
C12 C13 H13 120.1
C14 C13 C12 119.9(6)
C14 C13 H13 120.1
C13 C14 H14 119.5
C13 C14 C15 121.1(5)
C15 C14 H14 119.5
C14 C15 H15 120.7
C16 C15 C14 118.7(6)
C16 C15 H15 120.7
O4 C16 C17 113.1(4)
C15 C16 O4 125.0(5)
C15 C16 C17 121.8(5)
O3 C17 C12 123.9(5)
O3 C17 C16 116.6(5)
C12 C17 C16 119.5(5)
O4 C18 H18A 109.5
O4 C18 H18B 109.5
O4 C18 H18C 109.5
H18A C18 H18B 109.5
H18A C18 H18C 109.5
H18B C18 H18C 109.5
O10 N4 O9 119.8(6)
O10 N4 O11 119.9(6)
O11 N4 O9 120.2(6)

loop_
_geom_bond_atom_site_label_1
_geom_bond_atom_site_label_2
_geom_bond_distance
Ni1 Mg1 3.0880(19)
Ni1 O2 1.832(4)
Ni1 O3 1.827(4)
Ni1 N1 1.830(5)
Ni1 N2 1.822(5)
Mg1 O1 2.463(4)
Mg1 O2 2.066(4)
Mg1 O3 2.070(4)
Mg1 O4 2.447(4)
Mg1 O5 2.135(5)
Mg1 O6 2.166(4)
Mg1 O8 1.988(4)
Mg1 N3 2.531(6)
O1 C1 1.435(6)
O1 C2 1.366(6)
O2 C7 1.331(6)
O3 C17 1.337(6)
O4 C16 1.390(7)
O4 C18 1.440(7)
O5 N3 1.266(6)
O6 N3 1.270(6)
O7 N3 1.220(7)
O8 H8A 0.8564
O8 H8B 0.8547
N1 C8 1.285(7)
N1 C9 1.479(7)
N2 C10 1.474(8)
N2 C11 1.293(8)
C1 H1A 0.9800
C1 H1B 0.9800
C1 H1C 0.9800
C2 C3 1.363(7)
C2 C7 1.412(7)
C3 H3 0.9500
C3 C4 1.396(8)
C4 H4 0.9500
C4 C5 1.368(9)
C5 H5 0.9500
C5 C6 1.404(8)
C6 C7 1.397(7)
C6 C8 1.440(8)
C8 H8 0.9500
C9 H9A 0.9900
C9 H9B 0.9900
C9 C10 1.502(9)
C10 H10A 0.9900
C10 H10B 0.9900
C11 H11 0.9500
C11 C12 1.441(9)
C12 C13 1.413(8)
C12 C17 1.394(7)
C13 H13 0.9500
C13 C14 1.377(9)
C14 H14 0.9500
C14 C15 1.398(9)
C15 H15 0.9500
C15 C16 1.368(8)
C16 C17 1.395(8)
C18 H18A 0.9800
C18 H18B 0.9800
C18 H18C 0.9800
O9 N4 1.260(7)
O10 N4 1.238(7)
O11 N4 1.243(7)

loop_
_geom_hbond_atom_site_label_D
_geom_hbond_atom_site_label_H
_geom_hbond_atom_site_label_A
_geom_hbond_distance_DH
_geom_hbond_distance_HA
_geom_hbond_distance_DA
_geom_hbond_angle_DHA
_geom_hbond_site_symmetry_A
_geom_hbond_publ_flag
O8 H8A O11 0.86 2.06 2.840(7) 151.5 2_676 yes
O8 H8B O9 0.85 1.97 2.753(6) 151.5 . yes

loop_
_geom_torsion_atom_site_label_1
_geom_torsion_atom_site_label_2
_geom_torsion_atom_site_label_3
_geom_torsion_atom_site_label_4
_geom_torsion
Ni1 O2 C7 C2 179.0(3)
Ni1 O2 C7 C6 0.4(7)
Ni1 O3 C17 C12 6.8(8)
Ni1 O3 C17 C16 -173.1(4)
Ni1 N1 C8 C6 -3.2(8)
Ni1 N1 C9 C10 -27.2(7)
Ni1 N2 C10 C9 -25.3(7)
Ni1 N2 C11 C12 1.2(9)
Mg1 Ni1 O2 C7 -175.3(5)
Mg1 Ni1 O3 C17 168.5(5)
Mg1 Ni1 N1 C8 13.7(6)
Mg1 Ni1 N1 C9 -162.5(3)
Mg1 Ni1 N2 C10 -177.9(4)
Mg1 Ni1 N2 C11 -1.5(6)
Mg1 O1 C2 C3 178.0(5)
Mg1 O1 C2 C7 -0.8(5)
Mg1 O2 C7 C2 4.8(7)
Mg1 O2 C7 C6 -173.8(4)
Mg1 O3 C17 C12 172.6(4)
Mg1 O3 C17 C16 -7.2(7)
Mg1 O4 C16 C15 -178.4(5)
Mg1 O4 C16 C17 2.4(6)
Mg1 O5 N3 O6 -0.3(5)
Mg1 O5 N3 O7 179.5(5)
Mg1 O6 N3 O5 0.3(5)
Mg1 O6 N3 O7 -179.5(6)
O1 C2 C3 C4 -177.7(5)
O1 C2 C7 O2 -1.9(7)
O1 C2 C7 C6 176.8(4)
O2 Ni1 O3 Mg1 6.57(18)
O2 Ni1 O3 C17 175.1(4)
O2 Ni1 N1 C8 5.5(5)
O2 Ni1 N1 C9 -170.7(4)
O3 Ni1 O2 Mg1 -6.58(17)
O3 Ni1 O2 C7 178.1(4)
O3 Ni1 N2 C10 -173.5(4)
O3 Ni1 N2 C11 2.9(5)
O4 C16 C17 O3 2.1(7)
O4 C16 C17 C12 -177.8(5)
N1 Ni1 O2 Mg1 171.2(2)
N1 Ni1 O2 C7 -4.1(4)
N1 Ni1 N2 C10 8.6(4)
N1 Ni1 N2 C11 -175.0(5)
N1 C9 C10 N2 32.1(7)
N2 Ni1 O3 Mg1 -175.3(2)
N2 Ni1 O3 C17 -6.8(4)
N2 Ni1 N1 C8 -172.7(5)
N2 Ni1 N1 C9 11.1(4)
N2 C11 C12 C13 177.0(5)
N2 C11 C12 C17 -3.0(9)
C1 O1 C2 C3 -11.6(8)
C1 O1 C2 C7 169.7(5)
C2 C3 C4 C5 0.2(9)
C3 C2 C7 O2 179.2(5)
C3 C2 C7 C6 -2.1(8)
C3 C4 C5 C6 -0.2(9)
C4 C5 C6 C7 -0.9(8)
C4 C5 C6 C8 176.1(5)
C5 C6 C7 O2 -179.4(5)
C5 C6 C7 C2 2.0(8)
C5 C6 C8 N1 -179.2(5)
C7 C2 C3 C4 1.0(8)
C7 C6 C8 N1 -2.3(9)
C8 N1 C9 C10 156.3(6)
C8 C6 C7 O2 3.7(8)
C8 C6 C7 C2 -174.9(5)
C9 N1 C8 C6 172.8(5)
C10 N2 C11 C12 177.5(5)
C11 N2 C10 C9 158.0(6)
C11 C12 C13 C14 179.2(5)
C11 C12 C17 O3 -1.2(9)
C11 C12 C17 C16 178.7(5)
C12 C13 C14 C15 1.3(9)
C13 C12 C17 O3 178.8(5)
C13 C12 C17 C16 -1.3(8)
C13 C14 C15 C16 0.3(9)
C14 C15 C16 O4 178.4(5)
C14 C15 C16 C17 -2.5(9)
C15 C16 C17 O3 -177.1(5)
C15 C16 C17 C12 3.0(8)
C17 C12 C13 C14 -0.8(8)
C18 O4 C16 C15 0.3(8)
C18 O4 C16 C17 -178.9(5)

loop_
_twin_individual_id
_twin_individual_mass_fraction_refined
1 0.743(3)
2 0.257(3)
